data_1519008
loop_
_publ_author_name
'Chen, B. H.'
'Yao, H. H.'
'Huang, W. T.'
'Chattopadhyay, P.'
'Lo, J. M.'
'Lu, T. H.'

_publ_section_title
;
 Syntheses and molecular structures of three Cu(II) complexes with
 tetradentate imine-phenols
;
_journal_name_full 'Solid State Sciences'
_journal_page_first 119
_journal_page_last 131
_journal_volume 1
_journal_year 1999
_chemical_formula_sum 'C17 H16 Cu N2 O2'
_chemical_formula_weight 343.87
_space_group_IT_number 33
_symmetry_cell_setting orthorhombic
_symmetry_Int_Tables_number 33
_symmetry_space_group_name_Hall 'P 2c -2n'
_symmetry_space_group_name_H-M 'P n a 21'
_cell_angle_alpha 90
_cell_angle_beta 90
_cell_angle_gamma 90
_cell_formula_units_Z 4
_cell_length_a 12.021(1)
_cell_length_b 17.918(3)
_cell_length_c 6.8740(7)
_cell_volume 1480.6(3)
_diffrn_ambient_temperature 298
_diffrn_radiation_probe x-ray
_diffrn_radiation_type MoK\a
_diffrn_radiation_wavelength 0.70930
_exptl_absorpt_coefficient_mu 1.48
_exptl_crystal_density_diffrn 1.543
_exptl_crystal_F_000 709
_refine_ls_number_parameters 199
_refine_ls_number_reflns 1501
_refine_ls_R_factor_gt 0.043
_refine_ls_wR_factor_gt 0.069
_cod_data_source_file SSS-1999-1-119-131-1.cif
_cod_data_source_block complex-1
_cod_original_formula_sum 'C17 H16 N2 O2 Cu'
_cod_database_code 1519008

loop_
_symmetry_equiv_pos_site_id
_symmetry_equiv_pos_as_xyz
1 x,y,z
2 -x,-y,1/2+z
3 1/2-x,1/2+y,1/2+z
4 1/2+x,1/2-y,z

loop_
_atom_site_label
_atom_site_type_symbol
_atom_site_thermal_displace_type
_atom_site_fract_x
_atom_site_fract_y
_atom_site_fract_z
_atom_site_occupancy
_atom_site_U_iso_or_equiv
_atom_site_calc_flag
_atom_site_refinement_flags
_atom_site_disorder_assembly
_atom_site_disorder_group
Cu Cu Uiso 0.50643(5) 0.00526(3) 0.65980 1.000 0.0353(4) . . . .
O1 O Uiso 0.6597(4) 0.0234(2) 0.6185(9) 1.000 0.046(3) . . . .
O2 O Uiso 0.5018(3) 0.1088(3) 0.7131(9) 1.000 0.048(3) . . . .
N1 N Uiso 0.5306(5) -0.1030(3) 0.6933(10) 1.000 0.046(4) . . . .
N2 N Uiso 0.3462(5) 0.0016(2) 0.6169(10) 1.000 0.041(3) . . . .
C1 C Uiso 0.7437(5) -0.0234(4) 0.6132(10) 1.000 0.037(3) . . . .
C2 C Uiso 0.8515(6) 0.0027(3) 0.5728(15) 1.000 0.055(4) . . . .
C3 C Uiso 0.9415(6) -0.0433(5) 0.5728(16) 1.000 0.066(5) . . . .
C4 C Uiso 0.9295(7) -0.1175(5) 0.6109(17) 1.000 0.074(5) . . . .
C5 C Uiso 0.8254(6) -0.1468(4) 0.6504(16) 1.000 0.058(4) . . . .
C6 C Uiso 0.7311(5) -0.1006(3) 0.6528(14) 1.000 0.038(3) . . . .
C7 C Uiso 0.6259(6) -0.1346(3) 0.6917(10) 1.000 0.042(4) . . . .
C8 C Uiso 0.4365(7) -0.1569(4) 0.7250(16) 1.000 0.068(5) . . . .
C9 C Uiso 0.3304(8) -0.1285(4) 0.7313(17) 1.000 0.070(5) . . . .
C10 C Uiso 0.2893(6) -0.0720(4) 0.5816(15) 1.000 0.063(5) . . . .
C11 C Uiso 0.2810(5) 0.0593(4) 0.6179(11) 1.000 0.044(4) . . . .
C12 C Uiso 0.3097(5) 0.1350(3) 0.6567(14) 1.000 0.043(4) . . . .
C13 C Uiso 0.2251(5) 0.1891(4) 0.6405(14) 1.000 0.048(4) . . . .
C14 C Uiso 0.2474(5) 0.2629(4) 0.6837(17) 1.000 0.057(5) . . . .
C15 C Uiso 0.3557(6) 0.2851(4) 0.7346(14) 1.000 0.056(4) . . . .
C16 C Uiso 0.4394(6) 0.2323(4) 0.7482(13) 1.000 0.049(4) . . . .
C17 C Uiso 0.4175(5) 0.1563(3) 0.7031(10) 1.000 0.037(3) . . . .

loop_
_atom_type_symbol
_atom_type_description
_atom_type_scat_dispersion_real
_atom_type_scat_dispersion_imag
_atom_type_scat_source
C C 0.0033 0.0016 ' International Tables Vol C Tables 4.2.6.8 and 6.1.1.4'
Cu Cu 0.3201 1.2651 ' International Tables Vol C Tables 4.2.6.8 and 6.1.1.4'
N N 0.0061 0.0033 ' International Tables Vol C Tables 4.2.6.8 and 6.1.1.4'
O O 0.0106 0.0060 ' International Tables Vol C Tables 4.2.6.8 and 6.1.1.4'

loop_
_geom_angle_atom_site_label_1
_geom_angle_atom_site_label_2
_geom_angle_atom_site_label_3
_geom_angle
_geom_angle_site_symmetry_1
_geom_angle_site_symmetry_2
_geom_angle_site_symmetry_3
_geom_angle_publ_flag
O1 Cu O2 83.64(16) . . . yes
O1 Cu N1 92.5(2) . . . yes
O1 Cu N2 160.9(3) . . . yes
O2 Cu N1 160.9(3) . . . yes
O2 Cu N2 91.90(16) . . . yes
N1 Cu N2 97.5(2) . . . yes
Cu O1 C1 130.0(4) . . . yes
Cu O2 C17 130.0(4) . . . yes
Cu N1 C7 124.5(5) . . . yes
Cu N1 C8 122.5(5) . . . yes
C7 N1 C8 113.0(5) . . . yes
Cu N2 C10 120.2(4) . . . yes
Cu N2 C11 124.7(4) . . . yes
C10 N2 C11 115.1(6) . . . yes
O1 C1 C2 120.1(6) . . . yes
O1 C1 C6 122.4(6) . . . yes
C2 C1 C6 117.5(6) . . . no
C1 C2 C3 122.1(6) . . . no
C2 C3 C4 120.5(7) . . . no
C3 C4 C5 120.2(8) . . . no
C4 C5 C6 120.6(7) . . . no
C1 C6 C5 119.1(6) . . . no
C1 C6 C7 123.1(5) . . . no
C5 C6 C7 117.7(5) . . . no
N1 C7 C6 127.3(5) . . . yes
N1 C8 C9 117.7(6) . . . yes
C8 C9 C10 121.7(9) . . . no
N2 C10 C9 109.0(7) . . . yes
N2 C11 C12 127.8(6) . . . yes
C11 C12 C13 117.7(6) . . . no
C11 C12 C17 122.1(5) . . . no
C13 C12 C17 120.2(5) . . . no
C12 C13 C14 120.1(6) . . . no
C13 C14 C15 120.3(6) . . . no
C14 C15 C16 119.8(7) . . . no
C15 C16 C17 120.4(7) . . . no
O2 C17 C12 123.3(5) . . . yes
O2 C17 C16 117.5(6) . . . yes
C12 C17 C16 119.1(5) . . . no

loop_
_geom_bond_atom_site_label_1
_geom_bond_atom_site_label_2
_geom_bond_distance
_geom_bond_site_symmetry_1
_geom_bond_site_symmetry_2
_geom_bond_publ_flag
Cu O1 1.892(5) . . yes
Cu O2 1.892(5) . . yes
Cu N1 1.975(5) . . yes
Cu N2 1.950(6) . . yes
O1 C1 1.313(8) . . yes
O2 C17 1.325(7) . . yes
N1 C7 1.278(9) . . yes
N1 C8 1.503(10) . . yes
N2 C10 1.505(8) . . yes
N2 C11 1.297(8) . . yes
C1 C2 1.405(9) . . no
C1 C6 1.418(9) . . no
C2 C3 1.360(10) . . no
C3 C4 1.363(13) . . no
C4 C5 1.384(11) . . no
C5 C6 1.404(9) . . no
C6 C7 1.429(9) . . no
C8 C9 1.374(12) . . no
C9 C10 1.526(13) . . no
C11 C12 1.425(9) . . no
C12 C13 1.409(9) . . no
C12 C17 1.388(9) . . no
C13 C14 1.382(10) . . no
C14 C15 1.406(10) . . no
C15 C16 1.384(10) . . no
C16 C17 1.421(9) . . no

loop_
_geom_torsion_atom_site_label_1
_geom_torsion_atom_site_label_2
_geom_torsion_atom_site_label_3
_geom_torsion_atom_site_label_4
_geom_torsion
_geom_torsion_site_symmetry_1
_geom_torsion_site_symmetry_2
_geom_torsion_site_symmetry_3
_geom_torsion_site_symmetry_4
_geom_torsion_publ_flag
O2 Cu O1 C1 162.4(7) . . . . no
N1 Cu O1 C1 1.2(7) . . . . no
O1 Cu O2 C17 156.3(7) . . . . no
N2 Cu O2 C17 -5.1(7) . . . . no
O1 Cu N1 C7 3.2(7) . . . . no
O1 Cu N1 C8 -177.2(7) . . . . no
N2 Cu N1 C7 166.8(6) . . . . no
N2 Cu N1 C8 -13.6(7) . . . . no
O2 Cu N2 C10 -174.7(6) . . . . no
O2 Cu N2 C11 4.6(7) . . . . no
N1 Cu N2 C10 -11.4(7) . . . . no
N1 Cu N2 C11 167.9(7) . . . . no
Cu O1 C1 C2 177.7(6) . . . . no
Cu O1 C1 C6 -4.2(11) . . . . no
Cu O2 C17 C12 3.3(11) . . . . no
Cu O2 C17 C16 -178.6(6) . . . . no
Cu N1 C7 C6 -4.8(11) . . . . no
C8 N1 C7 C6 175.6(8) . . . . no
Cu N1 C8 C9 -0.3(13) . . . . no
C7 N1 C8 C9 179.3(9) . . . . no
Cu N2 C10 C9 46.4(9) . . . . no
C11 N2 C10 C9 -132.9(8) . . . . no
Cu N2 C11 C12 -2.7(12) . . . . no
C10 N2 C11 C12 176.6(8) . . . . no
O1 C1 C2 C3 177.6(9) . . . . no
C6 C1 C2 C3 -0.6(14) . . . . no
O1 C1 C6 C5 -178.0(8) . . . . no
O1 C1 C6 C7 3.3(13) . . . . no
C2 C1 C6 C5 0.2(13) . . . . no
C2 C1 C6 C7 -178.6(8) . . . . no
C1 C2 C3 C4 0.6(16) . . . . no
C2 C3 C4 C5 -0.1(17) . . . . no
C3 C4 C5 C6 -0.3(17) . . . . no
C4 C5 C6 C1 0.3(15) . . . . no
C4 C5 C6 C7 179.1(9) . . . . no
C1 C6 C7 N1 1.5(14) . . . . no
C5 C6 C7 N1 -177.3(8) . . . . no
N1 C8 C9 C10 45.9(13) . . . . no
C8 C9 C10 N2 -70.9(11) . . . . no
N2 C11 C12 C13 177.1(8) . . . . no
N2 C11 C12 C17 -0.9(14) . . . . no
C11 C12 C13 C14 177.5(9) . . . . no
C17 C12 C13 C14 -4.4(14) . . . . no
C11 C12 C17 O2 0.7(13) . . . . no
C11 C12 C17 C16 -177.4(8) . . . . no
C13 C12 C17 O2 -177.2(8) . . . . no
C13 C12 C17 C16 4.7(12) . . . . no
C12 C13 C14 C15 3.2(15) . . . . no
C13 C14 C15 C16 -2.3(15) . . . . no
C14 C15 C16 C17 2.6(14) . . . . no
C15 C16 C17 O2 178.0(8) . . . . no
C15 C16 C17 C12 -3.9(12) . . . . no
